data_7237111
loop_
_publ_author_name
'Srinivas, Katam'
'Prabusankar, Ganesan'

_publ_section_title
;
 Role of C, S, Se and P donor ligands in copper(i) mediated C--N and C--Si
 bond formation reactions
;
_journal_issue 56
_journal_name_full 'RSC Advances'
_journal_page_first 32269
_journal_paper_doi 10.1039/C8RA06057F
_journal_volume 8
_journal_year 2018
_chemical_formula_moiety 'C42 H48 Cu N4 Se2, F6 P'
_chemical_formula_sum 'C42 H48 Cu F6 N4 P Se2'
_chemical_formula_weight 975.30
_space_group_crystal_system monoclinic
_space_group_IT_number 14
_space_group_name_Hall '-P 2yn'
_space_group_name_H-M_alt 'P 1 21/n 1'
_symmetry_Int_Tables_number 14
_atom_sites_solution_primary direct
_audit_creation_date 2017-09-02
_audit_creation_method
;
Olex2 1.2
(compiled 2016.02.19 svn.r3266 for OlexSys, GUI svn.r5155)
;
_audit_update_record
;
2018-07-11 deposited with the CCDC.
2018-09-03 downloaded from the CCDC.
;
_cell_angle_alpha 90
_cell_angle_beta 98.023(2)
_cell_angle_gamma 90
_cell_formula_units_Z 2
_cell_length_a 8.4401(2)
_cell_length_b 18.3180(4)
_cell_length_c 14.4474(3)
_cell_measurement_reflns_used 3336
_cell_measurement_temperature 298
_cell_measurement_theta_max 71.3210
_cell_measurement_theta_min 3.0640
_cell_volume 2211.79(9)
_computing_cell_refinement
;
CrysAlisPro, Agilent Technologies,
Version 1.171.37.35 (release 13-08-2014 CrysAlis171 .NET)
(compiled Aug 13 2014,18:06:01)
;
_computing_data_collection
;
CrysAlisPro, Agilent Technologies,
Version 1.171.37.35 (release 13-08-2014 CrysAlis171 .NET)
(compiled Aug 13 2014,18:06:01)
;
_computing_data_reduction
;
CrysAlisPro, Agilent Technologies,
Version 1.171.37.35 (release 13-08-2014 CrysAlis171 .NET)
(compiled Aug 13 2014,18:06:01)
;
_computing_molecular_graphics 'Olex2 (Dolomanov et al., 2009)'
_computing_publication_material 'Olex2 (Dolomanov et al., 2009)'
_computing_structure_refinement 'olex2.refine (Bourhis et al., 2015)'
_computing_structure_solution 'SIR2004 (Burla et al., 2007)'
_diffrn_ambient_temperature 298
_diffrn_detector 'CCD plate'
_diffrn_detector_area_resol_mean 16.1293
_diffrn_detector_type Eos
_diffrn_measured_fraction_theta_full 1.0000
_diffrn_measured_fraction_theta_max 1.0000
_diffrn_measurement_details
;
#__ type_ start__ end____ width___ exp.time_
  1 omega    8.00   34.00   1.0000    1.5000
omega____ theta____ kappa____ phi______ frames
    -        0.0000   38.0000   60.0000 26

#__ type_ start__ end____ width___ exp.time_
  2 omega   47.00   72.00   1.0000    1.5000
omega____ theta____ kappa____ phi______ frames
    -        0.0000   38.0000   60.0000 25

#__ type_ start__ end____ width___ exp.time_
  3 omega -110.00  -12.00   1.0000    1.5000
omega____ theta____ kappa____ phi______ frames
    -      -42.5000  -77.0000  120.0000 98

#__ type_ start__ end____ width___ exp.time_
  4 omega  -49.00   30.00   1.0000    1.5000
omega____ theta____ kappa____ phi______ frames
    -      -42.5000   38.0000   60.0000 79

#__ type_ start__ end____ width___ exp.time_
  5 omega  -50.00   -2.00   1.0000    1.5000
omega____ theta____ kappa____ phi______ frames
    -      -42.5000   25.0000  -90.0000 48

#__ type_ start__ end____ width___ exp.time_
  6 omega  -68.00  -42.00   1.0000    1.5000
omega____ theta____ kappa____ phi______ frames
    -      -42.5000  -63.0000  -30.0000 26

#__ type_ start__ end____ width___ exp.time_
  7 omega  -10.00   25.00   1.0000    1.5000
omega____ theta____ kappa____ phi______ frames
    -      -42.5000   38.0000  -90.0000 35

#__ type_ start__ end____ width___ exp.time_
  8 omega   57.00   92.00   1.0000    1.5000
omega____ theta____ kappa____ phi______ frames
    -      110.2786  -38.0000   60.0000 35

#__ type_ start__ end____ width___ exp.time_
  9 omega   57.00   91.00   1.0000    1.5000
omega____ theta____ kappa____ phi______ frames
    -      110.2786  -25.0000 -180.0000 34

#__ type_ start__ end____ width___ exp.time_
 10 omega   40.00   80.00   1.0000    1.5000
omega____ theta____ kappa____ phi______ frames
    -      110.2786  -50.0000  -30.0000 40

#__ type_ start__ end____ width___ exp.time_
 11 omega   51.00   87.00   1.0000    1.5000
omega____ theta____ kappa____ phi______ frames
    -      110.2786  -25.0000  -30.0000 36

#__ type_ start__ end____ width___ exp.time_
 12 omega   88.00  167.00   1.0000    1.5000
omega____ theta____ kappa____ phi______ frames
    -      110.2786   50.0000 -120.0000 79

#__ type_ start__ end____ width___ exp.time_
 13 omega   57.00   87.00   1.0000    1.5000
omega____ theta____ kappa____ phi______ frames
    -      110.2786  178.0000 -150.0000 30

#__ type_ start__ end____ width___ exp.time_
 14 omega  113.00  139.00   1.0000    1.5000
omega____ theta____ kappa____ phi______ frames
    -      110.2786  178.0000 -150.0000 26

#__ type_ start__ end____ width___ exp.time_
 15 omega   56.00   97.00   1.0000    1.5000
omega____ theta____ kappa____ phi______ frames
    -      110.2786  -54.0000  -93.0000 41

#__ type_ start__ end____ width___ exp.time_
 16 omega   38.00   93.00   1.0000    1.5000
omega____ theta____ kappa____ phi______ frames
    -      110.2786  -38.0000  120.0000 55

#__ type_ start__ end____ width___ exp.time_
 17 omega   61.00  165.00   1.0000    1.5000
omega____ theta____ kappa____ phi______ frames
    -      110.2786   12.0000   30.0000 104
;
_diffrn_measurement_device 'four-circle diffractometer'
_diffrn_measurement_device_type 'SuperNova, Dual, Cu at zero, Eos'
_diffrn_measurement_method '\w scans'
_diffrn_orient_matrix_UB_11 0.0981693000
_diffrn_orient_matrix_UB_12 -0.0511412000
_diffrn_orient_matrix_UB_13 0.0708096000
_diffrn_orient_matrix_UB_21 -0.1529563000
_diffrn_orient_matrix_UB_22 -0.0198731000
_diffrn_orient_matrix_UB_23 0.0414784000
_diffrn_orient_matrix_UB_31 -0.0310326000
_diffrn_orient_matrix_UB_32 -0.0636722000
_diffrn_orient_matrix_UB_33 -0.0697858000
_diffrn_radiation_monochromator mirror
_diffrn_radiation_probe x-ray
_diffrn_radiation_type 'Cu K\a'
_diffrn_radiation_wavelength 1.54184
_diffrn_reflns_av_R_equivalents 0.0193
_diffrn_reflns_av_unetI/netI 0.0308
_diffrn_reflns_limit_h_max 9
_diffrn_reflns_limit_h_min -10
_diffrn_reflns_limit_k_max 18
_diffrn_reflns_limit_k_min -22
_diffrn_reflns_limit_l_max 17
_diffrn_reflns_limit_l_min -17
_diffrn_reflns_number 7598
_diffrn_reflns_theta_full 71.5335
_diffrn_reflns_theta_max 71.53
_diffrn_reflns_theta_min 3.92
_diffrn_source 'sealed X-ray tube'
_diffrn_source_type 'SuperNova (Cu) X-ray Source'
_exptl_absorpt_coefficient_mu 3.421
_exptl_absorpt_correction_T_max 1.00000
_exptl_absorpt_correction_T_min 0.62506
_exptl_absorpt_correction_type multi-scan
_exptl_absorpt_process_details
;
CrysAlisPro, Agilent Technologies,
Version 1.171.37.35 (release 13-08-2014 CrysAlis171 .NET)
(compiled Aug 13 2014,18:06:01)
Empirical absorption correction using spherical harmonics,
 implemented in SCALE3 ABSPACK scaling algorithm.
;
_exptl_crystal_colour colourless
_exptl_crystal_colour_primary colourless
_exptl_crystal_density_diffrn 1.4644
_exptl_crystal_density_method 'not measured'
_exptl_crystal_description needle
_exptl_crystal_F_000 984.1165
_exptl_crystal_size_max 0.18
_exptl_crystal_size_mid 0.14
_exptl_crystal_size_min 0.1
_refine_diff_density_max 0.6070
_refine_diff_density_min -0.6238
_refine_diff_density_rms 0.1066
_refine_ls_d_res_high 0.8128
_refine_ls_d_res_low 11.2749
_refine_ls_extinction_expression Fc^*^=kFc[1+0.001xFc^2^\l^3^/sin(2\q)]^-1/4^
_refine_ls_goodness_of_fit_ref 1.0400
_refine_ls_hydrogen_treatment constr
_refine_ls_matrix_type full
_refine_ls_number_constraints 36
_refine_ls_number_parameters 262
_refine_ls_number_reflns 4227
_refine_ls_number_restraints 0
_refine_ls_restrained_S_all 1.0400
_refine_ls_R_factor_all 0.0588
_refine_ls_R_factor_gt 0.0472
_refine_ls_shift/su_max 0.0005
_refine_ls_shift/su_mean 0.0000
_refine_ls_structure_factor_coef Fsqd
_refine_ls_weighting_details 'w=1/[\s^2^(Fo^2^)+(0.0945P)^2^] where P=(Fo^2^+2Fc^2^)/3'
_refine_ls_weighting_scheme calc
_refine_ls_wR_factor_gt 0.1319
_refine_ls_wR_factor_ref 0.1522
_reflns_Friedel_coverage 0.0
_reflns_limit_h_max 8
_reflns_limit_h_min -10
_reflns_limit_k_max 22
_reflns_limit_k_min 0
_reflns_limit_l_max 17
_reflns_limit_l_min -7
_reflns_number_gt 3357
_reflns_number_total 4227
_reflns_threshold_expression I>=2u(I)
_cod_data_source_file c8ra06057f2.cif
_cod_data_source_block 9
_cod_original_sg_symbol_Hall '-P 2ybc (x-z,y,z)'
_cod_database_code 7237111
_chemical_oxdiff_formula 'C10 H19 N2 Se Cu P F'
_reflns_odcompleteness_completeness 99.85
_reflns_odcompleteness_iscentric 1
_reflns_odcompleteness_theta 66.97
_olex2_refinement_description
;
1. Fixed Uiso
 At 1.2 times of:
  All C(H) groups
 At 1.5 times of:
  All C(H,H,H) groups
2.a Aromatic/amide H refined with riding coordinates:
 C2(H2), C3(H3), C6(H6), C8(H8), C15(H15), C17(H17)
2.b Idealised Me refined as rotating group:
 C10(H10a,H10b,H10c), C11(H11a,H11b,H11c), C12(H12a,H12b,H12c), C19(H19a,H19b,
 H19c), C20(H20a,H20b,H20c), C21(H21a,H21b,H21c)
;
_olex2_submission_special_instructions 'No special instructions were received'

loop_
_space_group_symop_id
_space_group_symop_operation_xyz
1 x,y,z
2 -x+1/2,y+1/2,-z+1/2
3 -x,-y,-z
4 x-1/2,-y-1/2,z-1/2

loop_
_atom_site_label
_atom_site_type_symbol
_atom_site_fract_x
_atom_site_fract_y
_atom_site_fract_z
_atom_site_U_iso_or_equiv
_atom_site_adp_type
_atom_site_occupancy
_atom_site_site_symmetry_order
_atom_site_refinement_flags_posn
_atom_site_refinement_flags_adp
_atom_site_refinement_flags_occupancy
Se1 Se 0.80236(5) 0.07915(2) 0.51813(2) 0.0720(2) Uani 1.000000 1 . . .
Cu1 Cu 1.0 0.0 0.5 0.0662(2) Uani 1.000000 2 S T P
N1 N 0.7051(4) 0.12257(18) 0.6893(2) 0.0708(8) Uani 1.000000 1 . . .
N2 N 0.8094(4) 0.01473(16) 0.70385(19) 0.0644(7) Uani 1.000000 1 . . .
C1 C 0.7748(4) 0.07036(18) 0.6426(2) 0.0617(8) Uani 1.000000 1 . . .
C2 C 0.6941(6) 0.0988(3) 0.7788(3) 0.0911(13) Uani 1.000000 1 . . .
H2 H 0.6497(6) 0.1244(3) 0.8245(3) 0.1093(16) Uiso 1.000000 1 R . .
C3 C 0.7581(6) 0.0327(3) 0.7879(3) 0.0878(12) Uani 1.000000 1 . . .
H3 H 0.7669(6) 0.0037(3) 0.8411(3) 0.1054(15) Uiso 1.000000 1 R . .
C4 C 0.8895(4) -0.05205(19) 0.6866(2) 0.0605(7) Uani 1.000000 1 . . .
C5 C 1.0544(4) -0.0557(2) 0.7106(2) 0.0682(9) Uani 1.000000 1 . . .
C6 C 1.1269(5) -0.1216(2) 0.6955(3) 0.0760(10) Uani 1.000000 1 . . .
H6 H 1.2372(5) -0.1254(2) 0.7116(3) 0.0912(12) Uiso 1.000000 1 R . .
C7 C 1.0443(5) -0.1813(2) 0.6580(3) 0.0796(11) Uani 1.000000 1 . . .
C8 C 0.8803(5) -0.1754(2) 0.6371(3) 0.0794(10) Uani 1.000000 1 . . .
H8 H 0.8222(5) -0.2157(2) 0.6123(3) 0.0953(13) Uiso 1.000000 1 R . .
C9 C 0.7986(4) -0.1113(2) 0.6516(3) 0.0702(9) Uani 1.000000 1 . . .
C10 C 1.1493(6) 0.0089(2) 0.7517(4) 0.0986(14) Uani 1.000000 1 . . .
H10a H 1.133(4) 0.0153(13) 0.8155(9) 0.148(2) Uiso 1.000000 1 GR . .
H10b H 1.2609(7) 0.0008(9) 0.749(3) 0.148(2) Uiso 1.000000 1 GR . .
H10c H 1.115(3) 0.0520(4) 0.7166(17) 0.148(2) Uiso 1.000000 1 GR . .
C11 C 1.1309(7) -0.2506(2) 0.6371(4) 0.1166(19) Uani 1.000000 1 . . .
H11a H 1.204(4) -0.2400(6) 0.594(3) 0.175(3) Uiso 1.000000 1 GR . .
H11b H 1.189(4) -0.2696(14) 0.6939(7) 0.175(3) Uiso 1.000000 1 GR . .
H11c H 1.0545(9) -0.2862(9) 0.610(3) 0.175(3) Uiso 1.000000 1 GR . .
C12 C 0.6189(5) -0.1065(3) 0.6311(4) 0.1010(15) Uani 1.000000 1 . . .
H12a H 0.5766(6) -0.1525(7) 0.607(3) 0.152(2) Uiso 1.000000 1 GR . .
H12b H 0.5761(6) -0.095(2) 0.6875(6) 0.152(2) Uiso 1.000000 1 GR . .
H12c H 0.5894(5) -0.0690(14) 0.5855(19) 0.152(2) Uiso 1.000000 1 GR . .
C13 C 0.6486(4) 0.1915(2) 0.6498(2) 0.0661(8) Uani 1.000000 1 . . .
C14 C 0.7579(5) 0.2476(2) 0.6442(3) 0.0740(10) Uani 1.000000 1 . . .
C15 C 0.6997(5) 0.3125(2) 0.6024(3) 0.0807(10) Uani 1.000000 1 . . .
H15 H 0.7705(5) 0.3505(2) 0.5962(3) 0.0968(13) Uiso 1.000000 1 R . .
C16 C 0.5395(5) 0.3217(2) 0.5700(3) 0.0821(11) Uani 1.000000 1 . . .
C17 C 0.4361(5) 0.2652(2) 0.5791(3) 0.0819(11) Uani 1.000000 1 . . .
H17 H 0.3278(5) 0.2720(2) 0.5582(3) 0.0983(13) Uiso 1.000000 1 R . .
C18 C 0.4858(5) 0.1985(2) 0.6180(3) 0.0725(9) Uani 1.000000 1 . . .
C19 C 0.9335(5) 0.2393(3) 0.6784(4) 0.1115(18) Uani 1.000000 1 . . .
H19a H 0.9475(5) 0.214(2) 0.7373(15) 0.167(3) Uiso 1.000000 1 GR . .
H19b H 0.9830(11) 0.212(2) 0.6337(14) 0.167(3) Uiso 1.000000 1 GR . .
H19c H 0.9822(11) 0.2867(3) 0.686(3) 0.167(3) Uiso 1.000000 1 GR . .
C20 C 0.4803(7) 0.3921(3) 0.5242(4) 0.1161(18) Uani 1.000000 1 . . .
H20a H 0.522(5) 0.3975(13) 0.4661(16) 0.174(3) Uiso 1.000000 1 GR . .
H20b H 0.3656(7) 0.3916(11) 0.513(3) 0.174(3) Uiso 1.000000 1 GR . .
H20c H 0.515(5) 0.4323(3) 0.5647(14) 0.174(3) Uiso 1.000000 1 GR . .
C21 C 0.3708(6) 0.1378(3) 0.6246(4) 0.1011(15) Uani 1.000000 1 . . .
H21a H 0.406(3) 0.0950(7) 0.595(2) 0.152(2) Uiso 1.000000 1 GR . .
H21b H 0.365(4) 0.1274(15) 0.6892(4) 0.152(2) Uiso 1.000000 1 GR . .
H21c H 0.2670(12) 0.1517(9) 0.594(2) 0.152(2) Uiso 1.000000 1 GR . .
P1 P 0.5 0.0 0.0 0.0799(4) Uani 1.000000 2 S T P
F1 F 0.5023(7) 0.0704(2) -0.0565(3) 0.191(2) Uani 1.000000 1 . . .
F2 F 0.3166(3) 0.0088(3) -0.0005(3) 0.1620(18) Uani 1.000000 1 . . .
F3 F 0.5213(4) 0.0443(2) 0.0942(2) 0.1472(13) Uani 1.000000 1 . . .

loop_
_atom_site_aniso_label
_atom_site_aniso_U_11
_atom_site_aniso_U_22
_atom_site_aniso_U_33
_atom_site_aniso_U_12
_atom_site_aniso_U_13
_atom_site_aniso_U_23
Se1 0.0797(3) 0.0874(3) 0.0537(3) 0.02615(19) 0.02592(19) 0.01621(17)
Cu1 0.0629(4) 0.0755(5) 0.0635(4) 0.0091(3) 0.0202(3) -0.0001(3)
N1 0.0799(19) 0.0789(18) 0.0584(16) 0.0142(15) 0.0269(14) 0.0039(14)
N2 0.0716(17) 0.0730(17) 0.0516(15) 0.0062(14) 0.0190(13) 0.0110(13)
C1 0.0612(18) 0.071(2) 0.0559(18) 0.0065(15) 0.0204(14) 0.0062(14)
C2 0.118(4) 0.104(3) 0.059(2) 0.023(3) 0.041(2) 0.008(2)
C3 0.113(3) 0.101(3) 0.056(2) 0.015(3) 0.033(2) 0.014(2)
C4 0.0643(18) 0.0677(18) 0.0518(17) 0.0005(15) 0.0165(14) 0.0119(14)
C5 0.067(2) 0.081(2) 0.0565(19) -0.0039(17) 0.0095(15) 0.0154(16)
C6 0.065(2) 0.094(3) 0.072(2) 0.0109(19) 0.0191(17) 0.029(2)
C7 0.094(3) 0.074(2) 0.076(2) 0.016(2) 0.031(2) 0.0267(19)
C8 0.095(3) 0.070(2) 0.075(2) -0.010(2) 0.018(2) 0.0072(19)
C9 0.067(2) 0.078(2) 0.067(2) -0.0065(17) 0.0121(16) 0.0118(17)
C10 0.087(3) 0.104(3) 0.101(4) -0.026(2) -0.001(2) 0.005(3)
C11 0.137(5) 0.088(3) 0.137(5) 0.038(3) 0.059(4) 0.030(3)
C12 0.061(2) 0.120(4) 0.120(4) -0.010(2) 0.004(2) 0.006(3)
C13 0.071(2) 0.071(2) 0.0608(19) 0.0074(16) 0.0232(16) -0.0016(15)
C14 0.068(2) 0.077(2) 0.078(2) 0.0039(17) 0.0146(18) -0.0049(18)
C15 0.088(3) 0.065(2) 0.089(3) -0.0018(19) 0.014(2) -0.0020(19)
C16 0.094(3) 0.070(2) 0.080(3) 0.010(2) 0.005(2) -0.0094(19)
C17 0.069(2) 0.089(3) 0.086(3) 0.016(2) 0.0073(19) -0.009(2)
C18 0.068(2) 0.079(2) 0.074(2) 0.0016(17) 0.0235(17) -0.0052(18)
C19 0.068(3) 0.104(3) 0.157(5) 0.002(2) -0.004(3) -0.004(3)
C20 0.121(4) 0.087(3) 0.132(5) 0.016(3) -0.012(3) 0.017(3)
C21 0.086(3) 0.105(3) 0.118(4) -0.016(3) 0.035(3) 0.003(3)
P1 0.0623(7) 0.1118(12) 0.0687(8) -0.0055(7) 0.0195(6) 0.0125(8)
F1 0.275(6) 0.144(3) 0.180(4) 0.041(3) 0.123(4) 0.074(3)
F2 0.0650(17) 0.273(5) 0.150(3) -0.004(2) 0.0204(18) -0.024(3)
F3 0.132(3) 0.205(4) 0.103(2) 0.007(3) 0.0069(19) -0.044(3)

loop_
_atom_type_symbol
_atom_type_scat_dispersion_real
_atom_type_scat_dispersion_imag
_atom_type_scat_Cromer_Mann_a1
_atom_type_scat_Cromer_Mann_a2
_atom_type_scat_Cromer_Mann_a3
_atom_type_scat_Cromer_Mann_a4
_atom_type_scat_Cromer_Mann_b1
_atom_type_scat_Cromer_Mann_b2
_atom_type_scat_Cromer_Mann_b3
_atom_type_scat_Cromer_Mann_b4
_atom_type_scat_Cromer_Mann_c
_atom_type_scat_source
_atom_type_scat_dispersion_source
C 0.01920 0.00962 2.31000 1.02000 1.58860 0.86500 20.84390 10.20750 0.56870 51.65120 0.215599998832 'International Tables Volume C Table 6.1.1.4 (pp. 500-502)' 'Henke, Gullikson and Davis, At. Data and Nucl. Data Tables, 1993, 54, 2'
F 0.07537 0.05506 3.53920 2.64120 1.51700 1.02430 10.28250 4.29440 0.26150 26.14760 0.277599990368 'International Tables Volume C Table 6.1.1.4 (pp. 500-502)' 'Henke, Gullikson and Davis, At. Data and Nucl. Data Tables, 1993, 54, 2'
H 0.00000 0.00000 0.49300 0.32291 0.14019 0.04081 10.51090 26.12570 3.14236 57.79970 0.0030380000826 'International Tables Volume C Table 6.1.1.4 (pp. 500-502)' 'Henke, Gullikson and Davis, At. Data and Nucl. Data Tables, 1993, 54, 2'
N 0.03256 0.01839 12.21260 3.13220 2.01250 1.16630 0.00570 9.89330 28.99750 0.58260 -11.5290002823 'International Tables Volume C Table 6.1.1.4 (pp. 500-502)' 'Henke, Gullikson and Davis, At. Data and Nucl. Data Tables, 1993, 54, 2'
P 0.30360 0.43703 6.43450 4.17910 1.78000 1.49080 1.90670 27.15700 0.52600 68.16450 1.11489999294 'International Tables Volume C Table 6.1.1.4 (pp. 500-502)' 'Henke, Gullikson and Davis, At. Data and Nucl. Data Tables, 1993, 54, 2'
Cu -1.96878 0.60861 13.33800 7.16760 5.61580 1.67350 3.58280 0.24700 11.39660 64.81260 1.19099998474 'International Tables Volume C Table 6.1.1.4 (pp. 500-502)' 'Henke, Gullikson and Davis, At. Data and Nucl. Data Tables, 1993, 54, 2'
Se -0.79210 1.18296 17.00060 5.81960 3.97310 4.35430 2.40980 0.27260 15.23720 43.81630 2.84089994431 'International Tables Volume C Table 6.1.1.4 (pp. 500-502)' 'Henke, Gullikson and Davis, At. Data and Nucl. Data Tables, 1993, 54, 2'

loop_
_geom_angle_atom_site_label_1
_geom_angle_atom_site_label_2
_geom_angle_atom_site_label_3
_geom_angle
_geom_angle_site_symmetry_1
_geom_angle_site_symmetry_3
C1 Se1 Cu1 104.61(10) . .
Se1 Cu1 Se1 180.0 3_756 .
C2 N1 C1 109.6(3) . .
C13 N1 C1 124.5(3) . .
C13 N1 C2 126.0(3) . .
C3 N2 C1 109.1(3) . .
C4 N2 C1 126.3(3) . .
C4 N2 C3 124.6(3) . .
N1 C1 Se1 123.0(2) . .
N2 C1 Se1 130.9(2) . .
N2 C1 N1 106.0(3) . .
C3 C2 N1 107.6(3) . .
C2 C3 N2 107.7(3) . .
C5 C4 N2 118.5(3) . .
C9 C4 N2 118.7(3) . .
C9 C4 C5 122.6(3) . .
C6 C5 C4 116.9(4) . .
C10 C5 C4 121.3(4) . .
C10 C5 C6 121.7(4) . .
C7 C6 C5 123.2(4) . .
C8 C7 C6 117.7(4) . .
C11 C7 C6 121.0(4) . .
C11 C7 C8 121.2(4) . .
C9 C8 C7 122.4(4) . .
C8 C9 C4 117.1(3) . .
C12 C9 C4 121.2(4) . .
C12 C9 C8 121.7(4) . .
C14 C13 N1 119.0(3) . .
C18 C13 N1 118.0(3) . .
C18 C13 C14 123.0(3) . .
C15 C14 C13 117.3(4) . .
C19 C14 C13 122.6(4) . .
C19 C14 C15 120.0(4) . .
C16 C15 C14 121.5(4) . .
C17 C16 C15 118.8(4) . .
C20 C16 C15 120.3(4) . .
C20 C16 C17 120.9(4) . .
C18 C17 C16 122.9(4) . .
C17 C18 C13 116.4(4) . .
C21 C18 C13 122.1(4) . .
C21 C18 C17 121.5(4) . .
F1 P1 F1 180.0 3_655 .
F2 P1 F1 89.8(3) . .
F2 P1 F1 90.2(3) . 3_655
F2 P1 F1 90.2(3) 3_655 .
F2 P1 F1 89.8(3) 3_655 3_655
F2 P1 F2 180.0 3_655 .
F3 P1 F1 91.0(3) . .
F3 P1 F1 89.0(3) . 3_655
F3 P1 F1 89.0(3) 3_655 .
F3 P1 F1 91.0(3) 3_655 3_655
F3 P1 F2 86.8(2) . .
F3 P1 F2 93.2(2) 3_655 .
F3 P1 F2 86.8(2) 3_655 3_655
F3 P1 F2 93.2(2) . 3_655
F3 P1 F3 180.0 3_655 .

loop_
_geom_bond_atom_site_label_1
_geom_bond_atom_site_label_2
_geom_bond_distance
_geom_bond_site_symmetry_2
Se1 Cu1 2.2528(3) .
Se1 C1 1.853(3) .
N1 C1 1.351(4) .
N1 C2 1.380(5) .
N1 C13 1.440(5) .
N2 C1 1.354(4) .
N2 C3 1.385(4) .
N2 C4 1.436(4) .
C2 C3 1.323(6) .
C4 C5 1.388(5) .
C4 C9 1.383(5) .
C5 C6 1.383(6) .
C5 C10 1.504(5) .
C6 C7 1.367(6) .
C7 C8 1.379(6) .
C7 C11 1.517(6) .
C8 C9 1.393(5) .
C9 C12 1.507(5) .
C13 C14 1.391(5) .
C13 C18 1.392(5) .
C14 C15 1.393(5) .
C14 C19 1.503(6) .
C15 C16 1.378(6) .
C16 C17 1.372(6) .
C16 C20 1.503(6) .
C17 C18 1.385(5) .
C18 C21 1.488(5) .
P1 F1 1.527(3) .
P1 F1 1.527(3) 3_655
P1 F2 1.555(3) .
P1 F2 1.555(3) 3_655
P1 F3 1.574(3) .
P1 F3 1.574(3) 3_655
